data_7712365
loop_
_publ_author_name
'Ordyszewska, Anna'
'Chojnacki, Jaros\/law'
'Grubba, Rafa\/l'

_publ_section_title
;
 Reactivity of triphosphinoboranes towards H3B&#x2219;SMe2: Access to
 derivatives of boraphosphacycloalkanes with diversified substituents
;
_journal_name_full 'Dalton Transactions'
_journal_paper_doi 10.1039/D3DT00116D
_journal_year 2023
_chemical_absolute_configuration ad
_chemical_formula_moiety 'C12 H25 B2 P S'
_chemical_formula_sum 'C12 H25 B2 P S'
_chemical_formula_weight 253.97
_space_group_crystal_system orthorhombic
_space_group_IT_number 19
_space_group_name_Hall 'P 2ac 2ab'
_space_group_name_H-M_alt 'P 21 21 21'
_atom_sites_solution_hydrogens mixed
_atom_sites_solution_primary dual
_atom_sites_solution_secondary difmap
_audit_creation_date 2022-07-22
_audit_creation_method
;
Olex2 1.2
(compiled 2018.05.29 svn.r3508 for OlexSys, GUI svn.r5506)
;
_audit_update_record
;
2022-09-13 deposited with the CCDC.	2023-02-20 downloaded from the CCDC.
;
_cell_angle_alpha 90
_cell_angle_beta 90
_cell_angle_gamma 90
_cell_formula_units_Z 4
_cell_length_a 7.7997(13)
_cell_length_b 10.8175(17)
_cell_length_c 18.377(4)
_cell_measurement_reflns_used 3301
_cell_measurement_temperature 120(2)
_cell_measurement_theta_max 25.27
_cell_measurement_theta_min 2.23
_cell_volume 1550.5(5)
_computing_cell_refinement 'X-Area Recipe 1.33.0.0 (STOE, 2015)'
_computing_data_collection 'X-Area WinXpose 2.0.22.0 (STOE, 2016)'
_computing_data_reduction 'X-Area Integrate 1.72.0.0 (STOE, 2018) X-Area X-Red32 1.63.4.0 (STOE, 2017)'
_computing_molecular_graphics 'Olex2 (Dolomanov et al., 2009)'
_computing_publication_material 'Olex2 (Dolomanov et al., 2009)'
_computing_structure_refinement 'ShelXL (Sheldrick, 2015)'
_computing_structure_solution 'SHELXT 2018/2 (Sheldrick, 2018)'
_diffrn_ambient_temperature 120.0
_diffrn_detector_area_resol_mean 6.67
_diffrn_measured_fraction_theta_full 0.999
_diffrn_measured_fraction_theta_max 0.996
_diffrn_measurement_device_type 'STOE IPDS 2T'
_diffrn_measurement_method 'rotation method, \w scans'
_diffrn_radiation_type MoK\a
_diffrn_radiation_wavelength 0.71073
_diffrn_reflns_av_R_equivalents 0.0875
_diffrn_reflns_av_unetI/netI 0.0470
_diffrn_reflns_Laue_measured_fraction_full 0.999
_diffrn_reflns_Laue_measured_fraction_max 0.996
_diffrn_reflns_limit_h_max 10
_diffrn_reflns_limit_h_min -10
_diffrn_reflns_limit_k_max 14
_diffrn_reflns_limit_k_min -14
_diffrn_reflns_limit_l_max 25
_diffrn_reflns_limit_l_min -25
_diffrn_reflns_number 23835
_diffrn_reflns_point_group_measured_fraction_full 0.999
_diffrn_reflns_point_group_measured_fraction_max 0.995
_diffrn_reflns_theta_full 25.242
_diffrn_reflns_theta_max 29.247
_diffrn_reflns_theta_min 2.837
_diffrn_source 'GeniX Mo, 0.05 x 0.05 mm2 microfocus'
_exptl_absorpt_coefficient_mu 0.286
_exptl_absorpt_correction_type none
_exptl_crystal_colour colourless
_exptl_crystal_colour_primary colourless
_exptl_crystal_density_diffrn 1.088
_exptl_crystal_density_method 'not measured'
_exptl_crystal_description needle
_exptl_crystal_F_000 552
_exptl_crystal_size_max 0.12
_exptl_crystal_size_mid 0.07
_exptl_crystal_size_min 0.06
_refine_diff_density_max 0.561
_refine_diff_density_min -0.418
_refine_diff_density_rms 0.077
_refine_ls_abs_structure_details
;
 Flack x determined using 1429 quotients [(I+)-(I-)]/[(I+)+(I-)]
 (Parsons, Flack and Wagner, Acta Cryst. B69 (2013) 249-259).
;
_refine_ls_abs_structure_Flack -0.08(13)
_refine_ls_extinction_method none
_refine_ls_goodness_of_fit_ref 1.062
_refine_ls_hydrogen_treatment mixed
_refine_ls_matrix_type full
_refine_ls_number_parameters 170
_refine_ls_number_reflns 4207
_refine_ls_number_restraints 0
_refine_ls_restrained_S_all 1.062
_refine_ls_R_factor_all 0.0630
_refine_ls_R_factor_gt 0.0529
_refine_ls_shift/su_max 0.000
_refine_ls_shift/su_mean 0.000
_refine_ls_structure_factor_coef Fsqd
_refine_ls_weighting_details 'w=1/[\s^2^(Fo^2^)+(0.0982P)^2^] where P=(Fo^2^+2Fc^2^)/3'
_refine_ls_weighting_scheme calc
_refine_ls_wR_factor_gt 0.1372
_refine_ls_wR_factor_ref 0.1426
_reflns_Friedel_coverage 0.746
_reflns_Friedel_fraction_full 1.000
_reflns_Friedel_fraction_max 0.992
_reflns_number_gt 3612
_reflns_number_total 4207
_reflns_threshold_expression 'I > 2\s(I)'
_cod_data_source_file d3dt00116d2.cif
_cod_data_source_block 4b
_cod_database_code 7712365
_shelx_shelxl_version_number 2018/3
_shelx_space_group_comment
;
The symmetry employed for this shelxl refinement is uniquely defined
by the following loop, which should always be used as a source of
symmetry information in preference to the above space-group names.
They are only intended as comments.
;
_shelx_estimated_absorpt_t_max 0.983
_shelx_estimated_absorpt_t_min 0.966
_olex2_refinement_description
;
1. Fixed Uiso
 At 1.2 times of:
  All C(H) groups
 At 1.5 times of:
  All C(H,H,H) groups
2.a Aromatic/amide H refined with riding coordinates:
 C6(H6), C7(H7), C8(H8), C9(H9), C10(H10)
2.b Idealised Me refined as rotating group:
 C2(H2A,H2B,H2C), C3(H3A,H3B,H3C), C4(H4A,H4B,H4C), C11(H11A,H11B,H11C),
 C12(H12A,H12B,H12C)
;
_olex2_submission_special_instructions 'No special instructions were received'

loop_
_space_group_symop_operation_xyz
'x, y, z'
'-x+1/2, -y, z+1/2'
'-x, y+1/2, -z+1/2'
'x+1/2, -y+1/2, -z'

loop_
_atom_site_label
_atom_site_type_symbol
_atom_site_fract_x
_atom_site_fract_y
_atom_site_fract_z
_atom_site_U_iso_or_equiv
_atom_site_adp_type
_atom_site_occupancy
_atom_site_site_symmetry_order
_atom_site_calc_flag
_atom_site_refinement_flags_posn
_atom_site_refinement_flags_adp
_atom_site_refinement_flags_occupancy
_atom_site_disorder_assembly
_atom_site_disorder_group
S1 S 0.87999(10) 0.83087(7) 0.34036(5) 0.0246(2) Uani 1 1 d . . . . .
P1 P 0.71147(10) 0.56937(7) 0.33823(5) 0.0217(2) Uani 1 1 d . . . . .
C1 C 0.4911(4) 0.5030(3) 0.3394(2) 0.0263(6) Uani 1 1 d . . . . .
C2 C 0.3848(5) 0.5710(4) 0.2818(2) 0.0346(8) Uani 1 1 d . . . . .
H2A H 0.379553 0.659132 0.293819 0.052 Uiso 1 1 calc GR . . . .
H2B H 0.268431 0.536763 0.280758 0.052 Uiso 1 1 calc GR . . . .
H2C H 0.438288 0.560423 0.233935 0.052 Uiso 1 1 calc GR . . . .
C3 C 0.4091(5) 0.5189(3) 0.41448(18) 0.0291(7) Uani 1 1 d . . . . .
H3A H 0.477094 0.474255 0.450818 0.044 Uiso 1 1 calc GR . . . .
H3B H 0.292220 0.485729 0.413655 0.044 Uiso 1 1 calc GR . . . .
H3C H 0.405590 0.606914 0.427057 0.044 Uiso 1 1 calc GR . . . .
C4 C 0.4990(6) 0.3654(3) 0.3200(2) 0.0354(9) Uani 1 1 d . . . . .
H4A H 0.548879 0.355545 0.271429 0.053 Uiso 1 1 calc GR . . . .
H4B H 0.382965 0.330671 0.320525 0.053 Uiso 1 1 calc GR . . . .
H4C H 0.570213 0.322005 0.355761 0.053 Uiso 1 1 calc GR . . . .
C5 C 0.8372(4) 0.4711(3) 0.39935(19) 0.0250(7) Uani 1 1 d . . . . .
C6 C 0.9370(5) 0.3761(3) 0.3708(2) 0.0280(7) Uani 1 1 d . . . . .
H6 H 0.941016 0.364238 0.319597 0.034 Uiso 1 1 calc R . . . .
C7 C 1.0309(5) 0.2984(3) 0.4160(2) 0.0318(8) Uani 1 1 d . . . . .
H7 H 1.097469 0.233344 0.395721 0.038 Uiso 1 1 calc R . . . .
C8 C 1.0271(5) 0.3162(4) 0.4909(2) 0.0353(8) Uani 1 1 d . . . . .
H8 H 1.092551 0.264184 0.521914 0.042 Uiso 1 1 calc R . . . .
C9 C 0.9282(5) 0.4093(4) 0.5201(2) 0.0366(8) Uani 1 1 d . . . . .
H9 H 0.924764 0.420637 0.571381 0.044 Uiso 1 1 calc R . . . .
C10 C 0.8338(5) 0.4867(3) 0.47526(18) 0.0302(8) Uani 1 1 d . . . . .
H10 H 0.766284 0.550726 0.495994 0.036 Uiso 1 1 calc R . . . .
C11 C 1.0627(5) 0.7710(4) 0.3874(2) 0.0345(8) Uani 1 1 d . . . . .
H11A H 1.160706 0.826211 0.379875 0.052 Uiso 1 1 calc GR . . . .
H11B H 1.090196 0.688624 0.368534 0.052 Uiso 1 1 calc GR . . . .
H11C H 1.037193 0.765402 0.439492 0.052 Uiso 1 1 calc GR . . . .
C12 C 0.8519(6) 0.9747(3) 0.38724(19) 0.0325(8) Uani 1 1 d . . . . .
H12A H 0.836417 0.958919 0.439334 0.049 Uiso 1 1 calc GR . . . .
H12B H 0.750615 1.017247 0.368070 0.049 Uiso 1 1 calc GR . . . .
H12C H 0.953459 1.026640 0.379947 0.049 Uiso 1 1 calc GR . . . .
B1 B 0.6929(5) 0.7349(4) 0.3791(2) 0.0260(8) Uani 1 1 d . . . . .
H1A H 0.707(6) 0.741(5) 0.440(3) 0.048(13) Uiso 1 1 d . . . . .
H1B H 0.568(5) 0.782(3) 0.358(2) 0.017(9) Uiso 1 1 d . . . . .
B2 B 0.8104(5) 0.5652(4) 0.2411(2) 0.0279(8) Uani 1 1 d . . . . .
H2D H 0.739(6) 0.634(4) 0.209(2) 0.035(12) Uiso 1 1 d . . . . .
H2E H 0.946(5) 0.592(4) 0.249(2) 0.033(11) Uiso 1 1 d . . . . .
H2F H 0.787(6) 0.467(4) 0.225(3) 0.044(13) Uiso 1 1 d . . . . .

loop_
_atom_site_aniso_label
_atom_site_aniso_U_11
_atom_site_aniso_U_22
_atom_site_aniso_U_33
_atom_site_aniso_U_23
_atom_site_aniso_U_13
_atom_site_aniso_U_12
S1 0.0297(4) 0.0258(4) 0.0182(3) -0.0002(3) 0.0000(3) -0.0040(3)
P1 0.0253(4) 0.0239(4) 0.0160(3) -0.0008(3) 0.0013(3) -0.0014(3)
C1 0.0265(15) 0.0292(16) 0.0233(14) -0.0015(13) -0.0010(14) -0.0060(12)
C2 0.0291(17) 0.048(2) 0.0270(17) 0.0009(16) -0.0069(14) -0.0045(17)
C3 0.0297(18) 0.0342(17) 0.0236(16) 0.0015(13) 0.0048(13) -0.0057(14)
C4 0.040(2) 0.0307(18) 0.035(2) -0.0075(14) 0.0017(15) -0.0109(15)
C5 0.0263(16) 0.0243(15) 0.0246(15) 0.0013(12) 0.0006(12) -0.0016(12)
C6 0.0324(18) 0.0245(15) 0.0269(16) 0.0007(13) 0.0023(13) -0.0004(13)
C7 0.0321(19) 0.0269(17) 0.036(2) 0.0034(13) 0.0008(15) -0.0017(14)
C8 0.036(2) 0.0354(19) 0.0342(19) 0.0115(15) -0.0043(16) -0.0026(16)
C9 0.043(2) 0.043(2) 0.0245(17) 0.0063(15) -0.0046(15) -0.0014(17)
C10 0.0365(19) 0.0335(18) 0.0206(16) -0.0013(13) -0.0008(14) 0.0004(15)
C11 0.0307(18) 0.0382(19) 0.0346(19) 0.0035(16) -0.0035(15) -0.0032(16)
C12 0.047(2) 0.0266(16) 0.0242(16) -0.0031(13) 0.0000(15) -0.0057(16)
B1 0.0288(19) 0.0252(17) 0.0240(18) -0.0006(14) 0.0046(14) -0.0005(15)
B2 0.034(2) 0.0328(19) 0.0171(16) 0.0003(14) 0.0047(14) 0.0022(17)

loop_
_atom_type_symbol
_atom_type_description
_atom_type_scat_dispersion_real
_atom_type_scat_dispersion_imag
_atom_type_scat_source
C C 0.0033 0.0016 'International Tables Vol C Tables 4.2.6.8 and 6.1.1.4'
H H 0.0000 0.0000 'International Tables Vol C Tables 4.2.6.8 and 6.1.1.4'
B B 0.0013 0.0007 'International Tables Vol C Tables 4.2.6.8 and 6.1.1.4'
P P 0.1023 0.0942 'International Tables Vol C Tables 4.2.6.8 and 6.1.1.4'
S S 0.1246 0.1234 'International Tables Vol C Tables 4.2.6.8 and 6.1.1.4'

loop_
_geom_angle_atom_site_label_1
_geom_angle_atom_site_label_2
_geom_angle_atom_site_label_3
_geom_angle
_geom_angle_site_symmetry_1
_geom_angle_site_symmetry_3
_geom_angle_publ_flag
C11 S1 C12 100.3(2) . . ?
C11 S1 B1 103.30(18) . . ?
C12 S1 B1 101.39(18) . . ?
C1 P1 B1 106.34(16) . . ?
C1 P1 B2 111.56(18) . . ?
C5 P1 C1 105.30(16) . . ?
C5 P1 B1 109.71(17) . . ?
C5 P1 B2 109.68(17) . . ?
B2 P1 B1 113.86(17) . . ?
C2 C1 P1 107.9(2) . . ?
C3 C1 P1 110.6(2) . . ?
C3 C1 C2 110.1(3) . . ?
C3 C1 C4 109.6(3) . . ?
C4 C1 P1 109.5(3) . . ?
C4 C1 C2 109.1(3) . . ?
C6 C5 P1 119.8(3) . . ?
C6 C5 C10 118.3(3) . . ?
C10 C5 P1 121.9(3) . . ?
C7 C6 C5 121.1(3) . . ?
C6 C7 C8 119.7(4) . . ?
C9 C8 C7 120.0(4) . . ?
C8 C9 C10 120.4(4) . . ?
C9 C10 C5 120.5(3) . . ?
S1 B1 P1 107.25(19) . . ?

loop_
_geom_bond_atom_site_label_1
_geom_bond_atom_site_label_2
_geom_bond_distance
_geom_bond_site_symmetry_2
_geom_bond_publ_flag
S1 C11 1.788(4) . ?
S1 C12 1.792(4) . ?
S1 B1 1.927(4) . ?
P1 C1 1.863(3) . ?
P1 C5 1.831(4) . ?
P1 B1 1.947(4) . ?
P1 B2 1.944(4) . ?
C1 C2 1.532(5) . ?
C1 C3 1.531(5) . ?
C1 C4 1.532(5) . ?
C5 C6 1.392(5) . ?
C5 C10 1.405(5) . ?
C6 C7 1.390(5) . ?
C7 C8 1.391(6) . ?
C8 C9 1.377(6) . ?
C9 C10 1.387(5) . ?
